data_7061040
loop_
_publ_author_name
'Bhuin, Shouvik'
'Bhattacharya, Suman'
'Chakravarty, Manab'

_publ_section_title
;
 Acceptor--donor--acceptor-linked triphenylamine and phenothiazine motifs
 as cousin molecules: the methyl effect on stimuli-responsiveness,
 crystallochromism, and dual-state emission
;
_journal_issue 45
_journal_name_full 'New Journal of Chemistry'
_journal_page_first 21236
_journal_page_last 21247
_journal_paper_doi 10.1039/D1NJ04190H
_journal_volume 45
_journal_year 2021
_chemical_formula_moiety 'C26 H24 N4 S'
_chemical_formula_sum 'C26 H24 N4 S'
_chemical_formula_weight 424.55
_space_group_crystal_system triclinic
_space_group_IT_number 2
_space_group_name_Hall '-P 1'
_space_group_name_H-M_alt 'P -1'
_atom_sites_solution_hydrogens mixed
_atom_sites_solution_primary direct
_audit_block_doi 10.5517/ccdc.csd.cc26jlkx
_audit_creation_date 2020-05-23
_audit_creation_method
;
Olex2 1.3-alpha
(compiled 2020.05.07 svn.rd67b107b for OlexSys, GUI svn.r6105)
;
_audit_update_record
;
2020-10-31 deposited with the CCDC.	2021-10-22 downloaded from the CCDC.
;
_cell_angle_alpha 91.003(3)
_cell_angle_beta 95.825(4)
_cell_angle_gamma 106.344(4)
_cell_formula_units_Z 4
_cell_length_a 8.9131(4)
_cell_length_b 11.8184(4)
_cell_length_c 21.8914(9)
_cell_measurement_reflns_used 6097
_cell_measurement_temperature 293(2)
_cell_measurement_theta_max 78.7250
_cell_measurement_theta_min 3.9070
_cell_volume 2198.83(16)
_computing_cell_refinement 'CrysAlisPro 1.171.40.67a (Rigaku OD, 2019)'
_computing_data_collection 'CrysAlisPro 1.171.40.67a (Rigaku OD, 2019)'
_computing_data_reduction 'CrysAlisPro 1.171.40.67a (Rigaku OD, 2019)'
_computing_molecular_graphics 'Olex2 1.3-alpha (Dolomanov et al., 2009)'
_computing_publication_material 'Olex2 1.3-alpha (Dolomanov et al., 2009)'
_computing_structure_refinement 'SHELXL 2014/7 (Sheldrick, 2015)'
_computing_structure_solution 'SHELXS  (Sheldrick, 2008)'
_diffrn_ambient_temperature 293
_diffrn_detector 'Hybrid Pixel Array Detector'
_diffrn_detector_area_resol_mean 5.8140
_diffrn_measured_fraction_theta_full 1.000
_diffrn_measured_fraction_theta_max 0.976
_diffrn_measurement_details
;
List of Runs (angles in degrees, time in seconds):

  # Type    Start    End  Width  t~exp~   \w     \q     \k     \f   Frames
#--------------------------------------------------------------------------
  1  \w    -69.00 -42.00   0.50    2.45    --    0.00 -57.00-180.00   54
  2  \w    -44.00 -16.00   0.50    2.45    --    0.00 -37.00 -30.00   56
  3  \w    -89.00 -35.00   0.50    2.45    --    0.00 -57.00  60.00  108
  4  \w    -10.00  16.00   0.50    2.45    --    0.00 -57.00-180.00   52
  5  \w     -6.00  19.00   0.50    2.45    --    0.00 -37.00 -30.00   50
  6  \w    -19.00  88.00   0.50    2.45    --    0.00  37.00 -60.00  214
  7  \w    -31.00  22.00   0.50    2.45    --    0.00 -57.00  60.00  106
  8  \w    -18.00  85.00   0.50    2.45    --    0.00  37.00 150.00  206
  9  \w    -33.00  -6.00   0.50    2.45    --    0.00 -77.00 -60.00   54
 10  \w     55.00 139.00   0.50    9.80    --  107.20 -82.00-180.00  168
 11  \w     39.00 131.00   0.50    9.80    --  107.20 -61.00 -30.00  184
 12  \w    100.00 126.00   0.50    9.80    --  107.20 -82.00 -60.00   52
 13  \w     27.00 133.00   0.50    9.80    --  107.20 -15.00-180.00  212
 14  \w     96.00 123.00   0.50    9.80    --  107.20 -82.00-120.00   54
 15  \w     80.00 106.00   0.50    9.80    --  107.20 -45.00  60.00   52
 16  \w     87.00 188.00   0.50    9.80    --  107.20  45.00 150.00  202
 17  \w     26.00 126.00   0.50    9.80    --  107.20 -30.00-150.00  200
 18  \w     21.00 116.00   0.50    9.80    --  107.20 -82.00   0.00  190
 19  \w     50.00 112.00   0.50    9.80    --  107.20 -82.00 -30.00  124
 20  \w     50.00 130.00   0.50    9.80    --  107.20 -61.00-180.00  160
 21  \w     93.00 196.00   0.50    9.80    --  107.20  45.00-180.00  206
 22  \w     19.00 139.00   0.50    9.80    --  107.20 -82.00  90.00  240
 23  \w     94.00 185.00   0.50    9.80    --  107.20  30.00-150.00  182
 24  \w     19.00 110.00   0.50    9.80    --  107.20 -61.00  90.00  182
;
_diffrn_measurement_device 'four-circle diffractometer'
_diffrn_measurement_device_type 'XtaLAB AFC12 (RINC): Kappa dual home/near'
_diffrn_measurement_method '\w scans'
_diffrn_orient_matrix_type 'CrysAlisPro convention (1999,Acta A55,543-557)'
_diffrn_orient_matrix_UB_11 -0.0927098000
_diffrn_orient_matrix_UB_12 -0.0275431000
_diffrn_orient_matrix_UB_13 -0.0644160000
_diffrn_orient_matrix_UB_21 -0.1130728000
_diffrn_orient_matrix_UB_22 -0.1102448000
_diffrn_orient_matrix_UB_23 0.0237028000
_diffrn_orient_matrix_UB_31 -0.1070843000
_diffrn_orient_matrix_UB_32 0.0747238000
_diffrn_orient_matrix_UB_33 0.0174455000
_diffrn_radiation_monochromator mirror
_diffrn_radiation_probe x-ray
_diffrn_radiation_type 'Cu K\a'
_diffrn_radiation_wavelength 1.54184
_diffrn_reflns_av_unetI/netI 0.0321
_diffrn_reflns_Laue_measured_fraction_full 1.000
_diffrn_reflns_Laue_measured_fraction_max 0.976
_diffrn_reflns_limit_h_max 11
_diffrn_reflns_limit_h_min -11
_diffrn_reflns_limit_k_max 15
_diffrn_reflns_limit_k_min -15
_diffrn_reflns_limit_l_max 27
_diffrn_reflns_limit_l_min -27
_diffrn_reflns_number 10060
_diffrn_reflns_point_group_measured_fraction_full 1.000
_diffrn_reflns_point_group_measured_fraction_max 0.976
_diffrn_reflns_theta_full 67.684
_diffrn_reflns_theta_max 80.047
_diffrn_reflns_theta_min 3.902
_diffrn_source 'micro-focus sealed X-ray tube'
_diffrn_source_type 'Rigaku (Cu) X-ray Source'
_exptl_absorpt_coefficient_mu 1.458
_exptl_absorpt_correction_T_max 1.00000
_exptl_absorpt_correction_T_min 0.81481
_exptl_absorpt_correction_type multi-scan
_exptl_absorpt_process_details
;
CrysAlisPro 1.171.40.67a (Rigaku Oxford Diffraction, 2019)
Empirical absorption correction using spherical harmonics,
 implemented in SCALE3 ABSPACK scaling algorithm.
;
_exptl_crystal_colour 'clear yellowish brown'
_exptl_crystal_colour_lustre clear
_exptl_crystal_colour_modifier yellowish
_exptl_crystal_colour_primary brown
_exptl_crystal_density_diffrn 1.282
_exptl_crystal_description block
_exptl_crystal_F_000 896
_exptl_crystal_size_max 0.2
_exptl_crystal_size_mid 0.1
_exptl_crystal_size_min 0.1
_refine_diff_density_max 0.785
_refine_diff_density_min -0.984
_refine_diff_density_rms 0.085
_refine_ls_extinction_method none
_refine_ls_goodness_of_fit_ref 1.061
_refine_ls_hydrogen_treatment constr
_refine_ls_matrix_type full
_refine_ls_number_parameters 562
_refine_ls_number_reflns 10060
_refine_ls_number_restraints 0
_refine_ls_restrained_S_all 1.061
_refine_ls_R_factor_all 0.0738
_refine_ls_R_factor_gt 0.0671
_refine_ls_shift/su_max 0.002
_refine_ls_shift/su_mean 0.000
_refine_ls_structure_factor_coef Fsqd
_refine_ls_weighting_details 'w=1/[\s^2^(Fo^2^)+(0.1415P)^2^+0.4708P] where P=(Fo^2^+2Fc^2^)/3'
_refine_ls_weighting_scheme calc
_refine_ls_wR_factor_gt 0.1872
_refine_ls_wR_factor_ref 0.1933
_reflns_Friedel_coverage 0.000
_reflns_number_gt 8733
_reflns_number_total 10060
_reflns_threshold_expression 'I > 2\s(I)'
_twin_special_details
;
Component 2 rotated by -179.9674\% 
 around [-0.00 0.00 1.00] (reciprocal) or [0.27 0.09 0.96] (direct)
;
_cod_data_source_file d1nj04190h2.cif
_cod_data_source_block exp_530_ptz-cnc_twin1_hklf4
_cod_depositor_comments 'Adding full bibliography for 7061040--7061042.cif.'
_cod_original_cell_volume 2198.84(16)
_cod_database_code 7061040
_shelx_shelxl_version_number 2014/7
_chemical_oxdiff_formula 'C12 H12 N2 O2 S1'
_shelx_space_group_comment
;
The symmetry employed for this shelxl refinement is uniquely defined
by the following loop, which should always be used as a source of
symmetry information in preference to the above space-group names.
They are only intended as comments.
;
_shelx_estimated_absorpt_t_max 0.868
_shelx_estimated_absorpt_t_min 0.759
_olex2_refinement_description
;
1. Fixed Uiso
 At 1.2 times of:
  All C(H) groups, All C(H,H) groups, All N(H,H) groups
 At 1.5 times of:
  All C(H,H,H) groups
2. Others
 Sof(C49B)=Sof(H49A)=Sof(H49B)=Sof(C50B)=Sof(H50A)=Sof(H50B)=Sof(C48B)=
 Sof(H48A)=Sof(H48B)=Sof(C51B)=Sof(H51A)=Sof(H51B)=Sof(C52B)=Sof(H52A)=
 Sof(H52B)=Sof(H52C)=1-FVAR(1)
 Sof(C48A)=Sof(H48C)=Sof(H48D)=Sof(C49A)=Sof(H49C)=Sof(H49D)=Sof(C50A)=
 Sof(H50C)=Sof(H50D)=Sof(C51A)=Sof(H51C)=Sof(H51D)=Sof(C52A)=Sof(H52D)=
 Sof(H52E)=Sof(H52F)=FVAR(1)
3.a Rotating group:
 N5(H5A,H5B), N37(H37A,H37B)
3.b Secondary CH2 refined with riding coordinates:
 C22(H22A,H22B), C49B(H49A,H49B), C24(H24A,H24B), C50B(H50A,H50B), C48B(H48A,
 H48B), C23(H23A,H23B), C25(H25A,H25B), C51B(H51A,H51B), C48A(H48C,H48D),
 C49A(H49C,H49D), C50A(H50C,H50D), C51A(H51C,H51D)
3.c Aromatic/amide H refined with riding coordinates:
 C15(H15), C5(H5), C31(H31), C11(H11), C14(H14), C38(H38), C41(H41), C37(H37),
 C21(H21), C18(H18), C19(H19), C43(H43), C46(H46), C20(H20), C45(H45), C44(H44)
3.d Idealised Me refined as rotating group:
 C7(H7A,H7B,H7C), C33(H33A,H33B,H33C), C26(H26A,H26B,H26C), C52B(H52A,H52B,
 H52C), C52A(H52D,H52E,H52F)
;
_olex2_submission_special_instructions 'No special instructions were received'
_oxdiff_exptl_absorpt_empirical_details
;
Empirical correction (ABSPACK) includes:
- Absorption correction using spherical harmonics
- Frame scaling
;
_oxdiff_exptl_absorpt_empirical_full_max 2.248
_oxdiff_exptl_absorpt_empirical_full_min 0.655
_oxdiff_twin_integration_method simultaneous
_oxdiff_twin_items 2

loop_
_space_group_symop_operation_xyz
'x, y, z'
'-x, -y, -z'

loop_
_atom_site_label
_atom_site_type_symbol
_atom_site_fract_x
_atom_site_fract_y
_atom_site_fract_z
_atom_site_U_iso_or_equiv
_atom_site_adp_type
_atom_site_occupancy
_atom_site_site_symmetry_order
_atom_site_calc_flag
_atom_site_refinement_flags_posn
_atom_site_refinement_flags_adp
_atom_site_refinement_flags_occupancy
_atom_site_disorder_assembly
_atom_site_disorder_group
S1 S 0.27838(9) -0.17867(7) 0.22851(4) 0.03252(19) Uani 1 1 d . . . . .
S2 S 1.03462(12) 0.36241(8) 0.05761(4) 0.0430(2) Uani 1 1 d . . . . .
N1 N 0.5919(3) -0.0170(2) 0.27260(12) 0.0241(5) Uani 1 1 d . . . . .
N2 N -0.0509(3) -0.2548(2) 0.40238(13) 0.0293(5) Uani 1 1 d . . . . .
N3 N -0.3653(3) 0.1552(2) 0.51181(13) 0.0298(5) Uani 1 1 d . . . . .
C16 C 0.5940(4) -0.1341(3) 0.26147(13) 0.0249(6) Uani 1 1 d . . . . .
N5 N -0.2879(3) -0.0943(2) 0.45326(13) 0.0272(5) Uani 1 1 d . . . . .
H5A H -0.2565 -0.1495 0.4708 0.033 Uiso 1 1 d R U . . .
H5B H -0.3395 -0.0660 0.4778 0.033 Uiso 1 1 d R U . . .
C15 C 0.3761(3) 0.1052(3) 0.38157(13) 0.0234(5) Uani 1 1 d . . . . .
H15 H 0.3969 0.1652 0.4119 0.028 Uiso 1 1 calc R U . . .
C5 C 0.0964(3) 0.1749(3) 0.40880(14) 0.0244(6) Uani 1 1 d . . . . .
H5 H 0.1796 0.2349 0.3973 0.029 Uiso 1 1 calc R U . . .
N8 N 0.9247(3) 0.4986(3) 0.27855(14) 0.0357(6) Uani 1 1 d . . . . .
C32 C 1.4878(3) 0.4434(2) 0.36231(14) 0.0250(6) Uani 1 1 d . . . . .
C6 C -0.0204(3) 0.2046(3) 0.43760(13) 0.0235(6) Uani 1 1 d . . . . .
C1 C -0.1481(3) 0.1135(2) 0.45285(13) 0.0222(5) Uani 1 1 d . . . . .
C8 C -0.2667(3) 0.1391(2) 0.48543(14) 0.0236(6) Uani 1 1 d . . . . .
C31 C 1.4006(4) 0.3740(2) 0.31200(14) 0.0259(6) Uani 1 1 d . . . . .
H31 H 1.4397 0.3176 0.2943 0.031 Uiso 1 1 calc R U . . .
C2 C -0.1613(3) -0.0075(2) 0.43982(13) 0.0219(5) Uani 1 1 d . . . . .
C13 C 0.4727(3) 0.0013(3) 0.30493(14) 0.0235(6) Uani 1 1 d . . . . .
C28 C 1.2822(3) 0.5450(2) 0.36546(14) 0.0239(6) Uani 1 1 d . . . . .
N17 N 1.5828(3) 0.6523(2) 0.48522(13) 0.0312(6) Uani 1 1 d . . . . .
C10 C 0.2220(3) 0.0328(2) 0.36706(13) 0.0218(5) Uani 1 1 d . . . . .
C4 C 0.0923(3) 0.0571(3) 0.39664(13) 0.0224(5) Uani 1 1 d . . . . .
C11 C 0.1963(3) -0.0586(3) 0.32194(14) 0.0236(5) Uani 1 1 d . . . . .
H11 H 0.0960 -0.1103 0.3128 0.028 Uiso 1 1 calc R U . . .
C34 C 1.5135(3) 0.5975(3) 0.44179(15) 0.0264(6) Uani 1 1 d . . . . .
C9 C -0.0422(3) -0.1561(3) 0.40628(13) 0.0239(6) Uani 1 1 d . . . . .
C3 C -0.0364(3) -0.0335(2) 0.41310(13) 0.0214(5) Uani 1 1 d . . . . .
C36 C 1.1715(3) 0.3119(3) 0.23228(14) 0.0254(6) Uani 1 1 d . . . . .
C30 C 1.2559(4) 0.3865(2) 0.28719(13) 0.0240(6) Uani 1 1 d . . . . .
C12 C 0.3182(3) -0.0731(3) 0.29070(14) 0.0252(6) Uani 1 1 d . . . . .
C22 C 0.7367(3) 0.0790(3) 0.27017(15) 0.0268(6) Uani 1 1 d . . . . .
H22A H 0.8065 0.0513 0.2463 0.032 Uiso 1 1 calc R U . . .
H22B H 0.7892 0.0998 0.3115 0.032 Uiso 1 1 calc R U . . .
C14 C 0.4984(3) 0.0886(2) 0.35131(13) 0.0222(5) Uani 1 1 d . . . . .
H14 H 0.6000 0.1370 0.3624 0.027 Uiso 1 1 calc R U . . .
C39 C 1.0211(4) 0.1670(3) 0.12546(14) 0.0275(6) Uani 1 1 d . . . . .
C38 C 1.0770(4) 0.1195(3) 0.17868(15) 0.0280(6) Uani 1 1 d . . . . .
H38 H 1.0618 0.0384 0.1796 0.034 Uiso 1 1 calc R U . . .
C35 C 1.0452(4) 0.4848(3) 0.29249(15) 0.0283(6) Uani 1 1 d . . . . .
C29 C 1.1972(3) 0.4718(2) 0.31453(14) 0.0247(6) Uani 1 1 d . . . . .
N33 N 0.9461(3) 0.0976(2) 0.07310(13) 0.0314(6) Uani 1 1 d . . . . .
C17 C 0.4534(4) -0.2208(3) 0.24116(15) 0.0291(6) Uani 1 1 d . . . . .
C40 C 1.0525(4) 0.2911(3) 0.12666(15) 0.0318(7) Uani 1 1 d . . . . .
C41 C 1.1191(4) 0.3605(3) 0.17972(15) 0.0288(6) Uani 1 1 d . . . . .
H41 H 1.1288 0.4410 0.1802 0.035 Uiso 1 1 calc R U . . .
N37 N 1.2247(3) 0.6269(2) 0.39188(13) 0.0301(6) Uani 1 1 d . . . . .
H37A H 1.1363 0.5925 0.4052 0.036 Uiso 1 1 d R U . . .
H37B H 1.2909 0.6631 0.4222 0.036 Uiso 1 1 d R U . . .
C27 C 1.4274(3) 0.5278(3) 0.38918(13) 0.0242(6) Uani 1 1 d . . . . .
C37 C 1.1541(4) 0.1911(3) 0.22968(14) 0.0267(6) Uani 1 1 d . . . . .
H37 H 1.1953 0.1576 0.2631 0.032 Uiso 1 1 calc R U . . .
C49B C 0.7840(12) -0.0980(8) 0.1044(4) 0.017(2) Uiso 0.46(3) 1 d . . P A 2
H49A H 0.8099 -0.0765 0.1480 0.021 Uiso 0.46(3) 1 calc R U P A 2
H49B H 0.6887 -0.0772 0.0907 0.021 Uiso 0.46(3) 1 calc R U P A 2
C21 C 0.7312(4) -0.1687(3) 0.27136(16) 0.0332(7) Uani 1 1 d . . . . .
H21 H 0.8251 -0.1132 0.2863 0.040 Uiso 1 1 calc R U . . .
C7 C -0.0086(4) 0.3319(3) 0.45173(15) 0.0282(6) Uani 1 1 d . . . . .
H7A H 0.0999 0.3758 0.4615 0.042 Uiso 1 1 calc R U . . .
H7B H -0.0653 0.3376 0.4861 0.042 Uiso 1 1 calc R U . . .
H7C H -0.0529 0.3637 0.4166 0.042 Uiso 1 1 calc R U . . .
C24 C 0.6084(4) 0.1656(3) 0.17993(17) 0.0351(7) Uani 1 1 d . . . . .
H24A H 0.5058 0.1125 0.1848 0.042 Uiso 1 1 calc R U . . .
H24B H 0.6580 0.1266 0.1520 0.042 Uiso 1 1 calc R U . . .
C42 C 0.8709(4) 0.2567(3) 0.01918(15) 0.0348(7) Uani 1 1 d . . . . .
C18 C 0.4533(5) -0.3373(3) 0.22962(17) 0.0380(8) Uani 1 1 d . . . . .
H18 H 0.3596 -0.3941 0.2159 0.046 Uiso 1 1 calc R U . . .
C47 C 0.8480(4) 0.1365(3) 0.02844(15) 0.0311(6) Uani 1 1 d . . . . .
C19 C 0.5916(5) -0.3685(3) 0.23840(18) 0.0444(9) Uani 1 1 d . . . . .
H19 H 0.5908 -0.4462 0.2302 0.053 Uiso 1 1 calc R U . . .
C43 C 0.7754(4) 0.2950(3) -0.02543(16) 0.0368(7) Uani 1 1 d . . . . .
H43 H 0.7896 0.3755 -0.0295 0.044 Uiso 1 1 calc R U . . .
C46 C 0.7267(4) 0.0560(3) -0.00959(17) 0.0384(8) Uani 1 1 d . . . . .
H46 H 0.7063 -0.0245 -0.0039 0.046 Uiso 1 1 calc R U . . .
C33 C 1.6447(4) 0.4302(3) 0.38786(16) 0.0307(7) Uani 1 1 d . . . . .
H33A H 1.6383 0.4022 0.4287 0.046 Uiso 1 1 calc R U . . .
H33B H 1.7229 0.5054 0.3891 0.046 Uiso 1 1 calc R U . . .
H33C H 1.6732 0.3748 0.3621 0.046 Uiso 1 1 calc R U . . .
C20 C 0.7304(5) -0.2855(3) 0.25926(17) 0.0407(8) Uani 1 1 d . . . . .
H20 H 0.8234 -0.3069 0.2653 0.049 Uiso 1 1 calc R U . . .
C50B C 0.7535(13) -0.2313(8) 0.0947(4) 0.021(2) Uiso 0.46(3) 1 d . . P A 2
H50A H 0.6643 -0.2690 0.1165 0.025 Uiso 0.46(3) 1 calc R U P A 2
H50B H 0.7204 -0.2509 0.0513 0.025 Uiso 0.46(3) 1 calc R U P A 2
C48B C 0.9194(11) -0.0267(8) 0.0693(5) 0.018(2) Uiso 0.46(3) 1 d . . P A 2
H48A H 1.0155 -0.0443 0.0851 0.022 Uiso 0.46(3) 1 calc R U P A 2
H48B H 0.8966 -0.0535 0.0263 0.022 Uiso 0.46(3) 1 calc R U P A 2
C23 C 0.7073(4) 0.1893(3) 0.24178(15) 0.0318(7) Uani 1 1 d . . . . .
H23A H 0.6553 0.2256 0.2700 0.038 Uiso 1 1 calc R U . . .
H23B H 0.8080 0.2453 0.2371 0.038 Uiso 1 1 calc R U . . .
C26 C 0.4778(6) 0.2530(4) 0.0918(2) 0.0539(10) Uani 1 1 d . . . . .
H26A H 0.5112 0.2024 0.0646 0.081 Uiso 1 1 calc R U . . .
H26B H 0.4812 0.3261 0.0727 0.081 Uiso 1 1 calc R U . . .
H26C H 0.3722 0.2150 0.1002 0.081 Uiso 1 1 calc R U . . .
C45 C 0.6372(4) 0.0951(4) -0.05537(17) 0.0412(8) Uani 1 1 d . . . . .
H45 H 0.5605 0.0403 -0.0811 0.049 Uiso 1 1 calc R U . . .
C25 C 0.5874(6) 0.2775(3) 0.15191(19) 0.0479(9) Uani 1 1 d . . . . .
H25A H 0.6894 0.3281 0.1442 0.058 Uiso 1 1 calc R U . . .
H25B H 0.5451 0.3195 0.1811 0.058 Uiso 1 1 calc R U . . .
C51B C 0.8782(19) -0.2876(12) 0.1128(7) 0.049(3) Uiso 0.46(3) 1 d . . P A 2
H51A H 0.9197 -0.2645 0.1553 0.058 Uiso 0.46(3) 1 calc R U P A 2
H51B H 0.9634 -0.2597 0.0875 0.058 Uiso 0.46(3) 1 calc R U P A 2
C44 C 0.6601(4) 0.2144(4) -0.06351(17) 0.0410(8) Uani 1 1 d . . . . .
H44 H 0.5987 0.2399 -0.0941 0.049 Uiso 1 1 calc R U . . .
C52B C 0.816(3) -0.4252(14) 0.1054(8) 0.072(4) Uiso 0.46(3) 1 d . . P A 2
H52A H 0.7278 -0.4476 0.0745 0.108 Uiso 0.46(3) 1 calc R U P A 2
H52B H 0.7852 -0.4565 0.1439 0.108 Uiso 0.46(3) 1 calc R U P A 2
H52C H 0.8984 -0.4561 0.0935 0.108 Uiso 0.46(3) 1 calc R U P A 2
C48A C 0.9373(13) -0.0341(9) 0.0783(5) 0.035(3) Uiso 0.54(3) 1 d . . P A 1
H48C H 0.9265 -0.0695 0.0372 0.042 Uiso 0.54(3) 1 calc R U P A 1
H48D H 1.0359 -0.0396 0.0993 0.042 Uiso 0.54(3) 1 calc R U P A 1
C49A C 0.8053(15) -0.1045(10) 0.1115(6) 0.043(3) Uiso 0.54(3) 1 d . . P A 1
H49C H 0.7098 -0.0839 0.0979 0.051 Uiso 0.54(3) 1 calc R U P A 1
H49D H 0.8301 -0.0851 0.1553 0.051 Uiso 0.54(3) 1 calc R U P A 1
C50A C 0.7783(18) -0.2358(12) 0.0997(6) 0.054(4) Uiso 0.54(3) 1 d . . P A 1
H50C H 0.6872 -0.2795 0.1188 0.065 Uiso 0.54(3) 1 calc R U P A 1
H50D H 0.7580 -0.2551 0.0558 0.065 Uiso 0.54(3) 1 calc R U P A 1
C51A C 0.9151(14) -0.2686(9) 0.1245(5) 0.041(2) Uiso 0.54(3) 1 d . . P A 1
H51C H 0.9441 -0.2391 0.1670 0.049 Uiso 0.54(3) 1 calc R U P A 1
H51D H 1.0026 -0.2333 0.1015 0.049 Uiso 0.54(3) 1 calc R U P A 1
C52A C 0.8817(14) -0.4030(8) 0.1212(5) 0.047(3) Uiso 0.54(3) 1 d . . P A 1
H52D H 0.8600 -0.4315 0.0790 0.071 Uiso 0.54(3) 1 calc R U P A 1
H52E H 0.7924 -0.4380 0.1427 0.071 Uiso 0.54(3) 1 calc R U P A 1
H52F H 0.9718 -0.4238 0.1399 0.071 Uiso 0.54(3) 1 calc R U P A 1

loop_
_atom_site_aniso_label
_atom_site_aniso_U_11
_atom_site_aniso_U_22
_atom_site_aniso_U_33
_atom_site_aniso_U_23
_atom_site_aniso_U_13
_atom_site_aniso_U_12
S1 0.0236(3) 0.0341(4) 0.0350(4) -0.0085(3) 0.0069(3) -0.0003(3)
S2 0.0513(5) 0.0305(4) 0.0364(4) 0.0089(3) -0.0030(4) -0.0038(4)
N1 0.0181(11) 0.0208(11) 0.0318(13) 0.0016(9) 0.0071(9) 0.0016(9)
N2 0.0305(13) 0.0254(13) 0.0331(13) 0.0041(10) 0.0061(10) 0.0086(11)
N3 0.0249(12) 0.0284(13) 0.0362(14) -0.0004(10) 0.0076(11) 0.0062(10)
C16 0.0278(14) 0.0217(13) 0.0266(14) 0.0050(11) 0.0091(11) 0.0069(11)
N5 0.0240(12) 0.0202(12) 0.0379(14) 0.0050(10) 0.0126(10) 0.0034(10)
C15 0.0223(13) 0.0220(13) 0.0254(13) 0.0026(10) 0.0040(10) 0.0050(11)
C5 0.0206(13) 0.0225(14) 0.0297(14) 0.0043(11) 0.0063(11) 0.0041(11)
N8 0.0318(15) 0.0323(15) 0.0444(16) -0.0029(12) 0.0012(12) 0.0127(12)
C32 0.0236(14) 0.0196(13) 0.0309(15) 0.0054(11) 0.0071(11) 0.0030(11)
C6 0.0214(13) 0.0225(13) 0.0260(14) 0.0034(10) 0.0036(10) 0.0049(11)
C1 0.0191(13) 0.0222(13) 0.0255(13) 0.0021(10) 0.0049(10) 0.0053(11)
C8 0.0226(13) 0.0181(13) 0.0294(14) 0.0020(10) 0.0030(11) 0.0046(11)
C31 0.0260(14) 0.0177(13) 0.0329(15) 0.0012(11) 0.0065(12) 0.0035(11)
C2 0.0196(13) 0.0205(13) 0.0241(13) 0.0042(10) 0.0053(10) 0.0020(10)
C13 0.0210(13) 0.0216(13) 0.0287(14) 0.0064(11) 0.0065(11) 0.0059(11)
C28 0.0267(14) 0.0165(12) 0.0280(14) 0.0040(10) 0.0081(11) 0.0035(11)
N17 0.0347(14) 0.0198(12) 0.0365(14) 0.0025(10) 0.0016(11) 0.0040(10)
C10 0.0195(13) 0.0205(12) 0.0254(13) 0.0042(10) 0.0050(10) 0.0048(10)
C4 0.0194(13) 0.0228(14) 0.0245(13) 0.0035(10) 0.0026(10) 0.0050(11)
C11 0.0191(13) 0.0201(13) 0.0303(14) 0.0013(11) 0.0055(10) 0.0024(10)
C34 0.0237(14) 0.0199(13) 0.0347(16) 0.0043(11) 0.0065(12) 0.0036(11)
C9 0.0216(13) 0.0230(15) 0.0266(13) 0.0027(11) 0.0046(10) 0.0051(11)
C3 0.0185(12) 0.0197(13) 0.0256(13) 0.0037(10) 0.0056(10) 0.0036(10)
C36 0.0232(13) 0.0221(13) 0.0306(15) 0.0035(11) 0.0061(11) 0.0047(11)
C30 0.0281(14) 0.0170(12) 0.0270(14) 0.0066(10) 0.0086(11) 0.0044(11)
C12 0.0210(13) 0.0231(13) 0.0297(14) 0.0029(11) 0.0040(11) 0.0025(11)
C22 0.0190(13) 0.0235(14) 0.0349(15) -0.0002(11) 0.0079(11) -0.0002(11)
C14 0.0198(13) 0.0183(12) 0.0267(13) 0.0018(10) 0.0031(10) 0.0024(10)
C39 0.0275(14) 0.0227(14) 0.0289(15) 0.0007(11) 0.0039(11) 0.0014(11)
C38 0.0275(15) 0.0205(13) 0.0344(16) 0.0019(11) 0.0072(12) 0.0029(11)
C35 0.0309(16) 0.0208(14) 0.0326(15) 0.0010(11) 0.0055(12) 0.0059(12)
C29 0.0239(14) 0.0191(13) 0.0295(14) 0.0025(11) 0.0049(11) 0.0028(11)
N33 0.0337(14) 0.0241(13) 0.0322(14) -0.0003(10) 0.0040(11) 0.0018(11)
C17 0.0295(15) 0.0243(14) 0.0329(15) 0.0013(12) 0.0126(12) 0.0037(12)
C40 0.0359(17) 0.0216(14) 0.0332(16) 0.0043(12) 0.0012(13) 0.0012(13)
C41 0.0337(16) 0.0167(13) 0.0335(16) 0.0028(11) 0.0025(12) 0.0034(12)
N37 0.0279(13) 0.0242(13) 0.0375(14) -0.0023(10) 0.0036(11) 0.0067(11)
C27 0.0228(13) 0.0212(13) 0.0263(13) 0.0036(11) 0.0048(11) 0.0017(11)
C37 0.0287(14) 0.0216(13) 0.0287(14) 0.0042(11) 0.0052(11) 0.0045(11)
C21 0.0367(17) 0.0341(17) 0.0334(16) 0.0035(13) 0.0065(13) 0.0162(14)
C7 0.0275(15) 0.0203(13) 0.0368(16) 0.0051(11) 0.0087(12) 0.0051(11)
C24 0.0379(17) 0.0238(15) 0.0397(18) 0.0066(13) 0.0095(14) 0.0004(13)
C42 0.0381(18) 0.0336(17) 0.0285(15) 0.0018(13) 0.0043(13) 0.0032(14)
C18 0.049(2) 0.0219(15) 0.0409(18) 0.0006(13) 0.0229(16) -0.0001(14)
C47 0.0319(16) 0.0311(16) 0.0290(15) -0.0007(12) 0.0066(12) 0.0058(13)
C19 0.071(3) 0.0249(16) 0.044(2) 0.0095(14) 0.0263(19) 0.0175(17)
C43 0.0378(18) 0.0372(18) 0.0333(17) 0.0046(13) 0.0044(14) 0.0069(15)
C46 0.0369(18) 0.0380(18) 0.0367(18) 0.0000(14) 0.0081(14) 0.0033(15)
C33 0.0236(15) 0.0305(16) 0.0387(17) -0.0002(13) 0.0011(12) 0.0095(12)
C20 0.057(2) 0.0374(19) 0.0385(18) 0.0077(14) 0.0148(16) 0.0283(18)
C23 0.0343(16) 0.0228(14) 0.0361(16) 0.0038(12) 0.0138(13) 0.0010(12)
C26 0.058(3) 0.053(2) 0.052(2) 0.0151(19) 0.010(2) 0.018(2)
C45 0.0289(17) 0.048(2) 0.0393(19) -0.0042(16) 0.0026(14) 0.0002(15)
C25 0.065(3) 0.0344(19) 0.045(2) 0.0094(16) 0.0088(19) 0.0142(18)
C44 0.0334(18) 0.054(2) 0.0348(18) 0.0058(16) 0.0031(14) 0.0105(16)

loop_
_atom_type_symbol
_atom_type_description
_atom_type_scat_dispersion_real
_atom_type_scat_dispersion_imag
_atom_type_scat_source
C C 0.0181 0.0091 'International Tables Vol C Tables 4.2.6.8 and 6.1.1.4'
H H 0.0000 0.0000 'International Tables Vol C Tables 4.2.6.8 and 6.1.1.4'
N N 0.0311 0.0180 'International Tables Vol C Tables 4.2.6.8 and 6.1.1.4'
S S 0.3331 0.5567 'International Tables Vol C Tables 4.2.6.8 and 6.1.1.4'

loop_
_citation_id
_citation_doi
_citation_year
1 10.1039/D0RA09580J 2021

loop_
_geom_angle_atom_site_label_1
_geom_angle_atom_site_label_2
_geom_angle_atom_site_label_3
_geom_angle
_geom_angle_site_symmetry_1
_geom_angle_site_symmetry_3
_geom_angle_publ_flag
C17 S1 C12 97.53(15) . . ?
C42 S2 C40 99.01(16) . . ?
C16 N1 C22 119.1(2) . . ?
C13 N1 C16 117.8(2) . . ?
C13 N1 C22 119.7(2) . . ?
C17 C16 N1 119.6(3) . . ?
C21 C16 N1 122.3(3) . . ?
C21 C16 C17 118.1(3) . . ?
H5A N5 H5B 109.3 . . ?
C2 N5 H5A 109.4 . . ?
C2 N5 H5B 109.5 . . ?
C10 C15 H15 119.5 . . ?
C14 C15 H15 119.5 . . ?
C14 C15 C10 121.0(3) . . ?
C6 C5 H5 119.1 . . ?
C6 C5 C4 121.9(3) . . ?
C4 C5 H5 119.1 . . ?
C31 C32 C27 118.8(3) . . ?
C31 C32 C33 121.2(3) . . ?
C27 C32 C33 120.0(3) . . ?
C5 C6 C1 118.6(3) . . ?
C5 C6 C7 120.2(3) . . ?
C1 C6 C7 121.2(3) . . ?
C6 C1 C8 120.6(3) . . ?
C6 C1 C2 122.0(2) . . ?
C2 C1 C8 117.2(2) . . ?
N3 C8 C1 177.3(3) . . ?
C32 C31 H31 119.1 . . ?
C32 C31 C30 121.8(3) . . ?
C30 C31 H31 119.1 . . ?
N5 C2 C1 121.3(2) . . ?
N5 C2 C3 121.4(3) . . ?
C3 C2 C1 117.3(2) . . ?
N1 C13 C12 118.9(3) . . ?
C14 C13 N1 123.4(3) . . ?
C14 C13 C12 117.7(3) . . ?
C29 C28 C27 117.5(3) . . ?
N37 C28 C29 121.3(3) . . ?
N37 C28 C27 121.2(3) . . ?
C15 C10 C4 120.1(3) . . ?
C15 C10 C11 117.7(2) . . ?
C11 C10 C4 122.2(3) . . ?
C5 C4 C10 118.7(3) . . ?
C5 C4 C3 118.7(3) . . ?
C3 C4 C10 122.7(3) . . ?
C10 C11 H11 119.4 . . ?
C12 C11 C10 121.1(3) . . ?
C12 C11 H11 119.4 . . ?
N17 C34 C27 178.7(3) . . ?
N2 C9 C3 177.4(3) . . ?
C2 C3 C4 121.4(2) . . ?
C2 C3 C9 117.0(2) . . ?
C4 C3 C9 121.5(2) . . ?
C41 C36 C30 121.7(3) . . ?
C37 C36 C30 120.6(3) . . ?
C37 C36 C41 117.5(3) . . ?
C31 C30 C36 118.9(3) . . ?
C31 C30 C29 118.7(3) . . ?
C29 C30 C36 122.4(3) . . ?
C13 C12 S1 119.0(2) . . ?
C11 C12 S1 120.1(2) . . ?
C11 C12 C13 120.8(3) . . ?
N1 C22 H22A 109.0 . . ?
N1 C22 H22B 109.0 . . ?
N1 C22 C23 113.1(3) . . ?
H22A C22 H22B 107.8 . . ?
C23 C22 H22A 109.0 . . ?
C23 C22 H22B 109.0 . . ?
C15 C14 C13 121.6(3) . . ?
C15 C14 H14 119.2 . . ?
C13 C14 H14 119.2 . . ?
C38 C39 C40 116.2(3) . . ?
N33 C39 C38 122.6(3) . . ?
N33 C39 C40 121.1(3) . . ?
C39 C38 H38 119.3 . . ?
C37 C38 C39 121.3(3) . . ?
C37 C38 H38 119.3 . . ?
N8 C35 C29 175.6(3) . . ?
C28 C29 C35 117.5(3) . . ?
C30 C29 C28 121.5(3) . . ?
C30 C29 C35 121.0(3) . . ?
C39 N33 C47 121.9(3) . . ?
C39 N33 C48B 122.6(5) . . ?
C39 N33 C48A 113.5(5) . . ?
C47 N33 C48B 112.6(5) . . ?
C47 N33 C48A 122.0(5) . . ?
C16 C17 S1 118.7(2) . . ?
C18 C17 S1 120.8(3) . . ?
C18 C17 C16 120.4(3) . . ?
C39 C40 S2 119.8(2) . . ?
C41 C40 S2 118.1(2) . . ?
C41 C40 C39 121.5(3) . . ?
C36 C41 H41 119.4 . . ?
C40 C41 C36 121.2(3) . . ?
C40 C41 H41 119.4 . . ?
C28 N37 H37A 109.7 . . ?
C28 N37 H37B 109.0 . . ?
H37A N37 H37B 109.2 . . ?
C32 C27 C28 121.6(3) . . ?
C32 C27 C34 119.5(3) . . ?
C28 C27 C34 118.9(3) . . ?
C36 C37 H37 119.1 . . ?
C38 C37 C36 121.8(3) . . ?
C38 C37 H37 119.1 . . ?
H49A C49B H49B 107.8 . . ?
C50B C49B H49A 109.1 . . ?
C50B C49B H49B 109.1 . . ?
C50B C49B C48B 112.6(7) . . ?
C48B C49B H49A 109.1 . . ?
C48B C49B H49B 109.1 . . ?
C16 C21 H21 119.4 . . ?
C16 C21 C20 121.2(3) . . ?
C20 C21 H21 119.4 . . ?
C6 C7 H7A 109.5 . . ?
C6 C7 H7B 109.5 . . ?
C6 C7 H7C 109.5 . . ?
H7A C7 H7B 109.5 . . ?
H7A C7 H7C 109.5 . . ?
H7B C7 H7C 109.5 . . ?
H24A C24 H24B 107.8 . . ?
C23 C24 H24A 109.1 . . ?
C23 C24 H24B 109.1 . . ?
C23 C24 C25 112.7(3) . . ?
C25 C24 H24A 109.1 . . ?
C25 C24 H24B 109.1 . . ?
C47 C42 S2 120.4(3) . . ?
C43 C42 S2 118.1(3) . . ?
C43 C42 C47 121.2(3) . . ?
C17 C18 H18 119.9 . . ?
C19 C18 C17 120.3(3) . . ?
C19 C18 H18 119.9 . . ?
C42 C47 N33 121.2(3) . . ?
C42 C47 C46 117.4(3) . . ?
C46 C47 N33 121.4(3) . . ?
C18 C19 H19 119.8 . . ?
C20 C19 C18 120.3(3) . . ?
C20 C19 H19 119.8 . . ?
C42 C43 H43 119.8 . . ?
C44 C43 C42 120.5(3) . . ?
C44 C43 H43 119.8 . . ?
C47 C46 H46 119.6 . . ?
C45 C46 C47 120.8(4) . . ?
C45 C46 H46 119.6 . . ?
C32 C33 H33A 109.5 . . ?
C32 C33 H33B 109.5 . . ?
C32 C33 H33C 109.5 . . ?
H33A C33 H33B 109.5 . . ?
H33A C33 H33C 109.5 . . ?
H33B C33 H33C 109.5 . . ?
C21 C20 H20 120.2 . . ?
C19 C20 C21 119.7(3) . . ?
C19 C20 H20 120.2 . . ?
C49B C50B H50A 107.2 . . ?
C49B C50B H50B 107.2 . . ?
H50A C50B H50B 106.8 . . ?
C51B C50B C49B 120.6(10) . . ?
C51B C50B H50A 107.2 . . ?
C51B C50B H50B 107.2 . . ?
N33 C48B C49B 115.1(6) . . ?
N33 C48B H48A 108.5 . . ?
N33 C48B H48B 108.5 . . ?
C49B C48B H48A 108.5 . . ?
C49B C48B H48B 108.5 . . ?
H48A C48B H48B 107.5 . . ?
C22 C23 H23A 108.7 . . ?
C22 C23 H23B 108.7 . . ?
C24 C23 C22 114.1(3) . . ?
C24 C23 H23A 108.7 . . ?
C24 C23 H23B 108.7 . . ?
H23A C23 H23B 107.6 . . ?
H26A C26 H26B 109.5 . . ?
H26A C26 H26C 109.5 . . ?
H26B C26 H26C 109.5 . . ?
C25 C26 H26A 109.5 . . ?
C25 C26 H26B 109.5 . . ?
C25 C26 H26C 109.5 . . ?
C46 C45 H45 119.4 . . ?
C44 C45 C46 121.1(4) . . ?
C44 C45 H45 119.4 . . ?
C24 C25 C26 112.7(4) . . ?
C24 C25 H25A 109.0 . . ?
C24 C25 H25B 109.0 . . ?
C26 C25 H25A 109.0 . . ?
C26 C25 H25B 109.0 . . ?
H25A C25 H25B 107.8 . . ?
C50B C51B H51A 109.2 . . ?
C50B C51B H51B 109.2 . . ?
C50B C51B C52B 112.0(10) . . ?
H51A C51B H51B 107.9 . . ?
C52B C51B H51A 109.2 . . ?
C52B C51B H51B 109.2 . . ?
C43 C44 C45 119.0(3) . . ?
C43 C44 H44 120.5 . . ?
C45 C44 H44 120.5 . . ?
C51B C52B H52A 109.5 . . ?
C51B C52B H52B 109.5 . . ?
C51B C52B H52C 109.5 . . ?
H52A C52B H52B 109.5 . . ?
H52A C52B H52C 109.5 . . ?
H52B C52B H52C 109.5 . . ?
N33 C48A H48C 108.5 . . ?
N33 C48A H48D 108.5 . . ?
H48C C48A H48D 107.5 . . ?
C49A C48A N33 115.0(7) . . ?
C49A C48A H48C 108.5 . . ?
C49A C48A H48D 108.5 . . ?
C48A C49A H49C 109.4 . . ?
C48A C49A H49D 109.4 . . ?
C48A C49A C50A 111.1(9) . . ?
H49C C49A H49D 108.0 . . ?
C50A C49A H49C 109.4 . . ?
C50A C49A H49D 109.4 . . ?
C49A C50A H50C 109.8 . . ?
C49A C50A H50D 109.8 . . ?
H50C C50A H50D 108.2 . . ?
C51A C50A C49A 109.6(10) . . ?
C51A C50A H50C 109.8 . . ?
C51A C50A H50D 109.8 . . ?
C50A C51A H51C 109.6 . . ?
C50A C51A H51D 109.6 . . ?
C50A C51A C52A 110.4(9) . . ?
H51C C51A H51D 108.1 . . ?
C52A C51A H51C 109.6 . . ?
C52A C51A H51D 109.6 . . ?
C51A C52A H52D 109.5 . . ?
C51A C52A H52E 109.5 . . ?
C51A C52A H52F 109.5 . . ?
H52D C52A H52E 109.5 . . ?
H52D C52A H52F 109.5 . . ?
H52E C52A H52F 109.5 . . ?

loop_
_geom_bond_atom_site_label_1
_geom_bond_atom_site_label_2
_geom_bond_distance
_geom_bond_site_symmetry_2
_geom_bond_publ_flag
S1 C12 1.769(3) . ?
S1 C17 1.764(3) . ?
S2 C40 1.759(3) . ?
S2 C42 1.756(4) . ?
N1 C16 1.407(4) . ?
N1 C13 1.398(4) . ?
N1 C22 1.465(4) . ?
N2 C9 1.148(4) . ?
N3 C8 1.156(4) . ?
C16 C17 1.402(4) . ?
C16 C21 1.393(4) . ?
N5 H5A 0.8613 . ?
N5 H5B 0.8612 . ?
N5 C2 1.356(4) . ?
C15 H15 0.9300 . ?
C15 C10 1.400(4) . ?
C15 C14 1.389(4) . ?
C5 H5 0.9300 . ?
C5 C6 1.391(4) . ?
C5 C4 1.402(4) . ?
N8 C35 1.144(4) . ?
C32 C31 1.387(4) . ?
C32 C27 1.406(4) . ?
C32 C33 1.503(4) . ?
C6 C1 1.403(4) . ?
C6 C7 1.504(4) . ?
C1 C8 1.429(4) . ?
C1 C2 1.422(4) . ?
C31 H31 0.9300 . ?
C31 C30 1.396(4) . ?
C2 C3 1.413(4) . ?
C13 C12 1.410(4) . ?
C13 C14 1.389(4) . ?
C28 C29 1.411(4) . ?
C28 N37 1.361(4) . ?
C28 C27 1.415(4) . ?
N17 C34 1.157(4) . ?
C10 C4 1.473(4) . ?
C10 C11 1.405(4) . ?
C4 C3 1.414(4) . ?
C11 H11 0.9300 . ?
C11 C12 1.388(4) . ?
C34 C27 1.423(4) . ?
C9 C3 1.440(4) . ?
C36 C30 1.481(4) . ?
C36 C41 1.392(4) . ?
C36 C37 1.391(4) . ?
C30 C29 1.410(4) . ?
C22 H22A 0.9700 . ?
C22 H22B 0.9700 . ?
C22 C23 1.530(4) . ?
C14 H14 0.9300 . ?
C39 C38 1.408(4) . ?
C39 N33 1.391(4) . ?
C39 C40 1.413(4) . ?
C38 H38 0.9300 . ?
C38 C37 1.386(4) . ?
C35 C29 1.441(4) . ?
N33 C47 1.414(4) . ?
N33 C48B 1.421(9) . ?
N33 C48A 1.543(11) . ?
C17 C18 1.395(4) . ?
C40 C41 1.388(5) . ?
C41 H41 0.9300 . ?
N37 H37A 0.8614 . ?
N37 H37B 0.8608 . ?
C37 H37 0.9300 . ?
C49B H49A 0.9700 . ?
C49B H49B 0.9700 . ?
C49B C50B 1.528(13) . ?
C49B C48B 1.547(12) . ?
C21 H21 0.9300 . ?
C21 C20 1.399(5) . ?
C7 H7A 0.9600 . ?
C7 H7B 0.9600 . ?
C7 H7C 0.9600 . ?
C24 H24A 0.9700 . ?
C24 H24B 0.9700 . ?
C24 C23 1.515(5) . ?
C24 C25 1.518(5) . ?
C42 C47 1.399(5) . ?
C42 C43 1.395(5) . ?
C18 H18 0.9300 . ?
C18 C19 1.380(6) . ?
C47 C46 1.407(5) . ?
C19 H19 0.9300 . ?
C19 C20 1.375(6) . ?
C43 H43 0.9300 . ?
C43 C44 1.381(5) . ?
C46 H46 0.9300 . ?
C46 C45 1.384(5) . ?
C33 H33A 0.9600 . ?
C33 H33B 0.9600 . ?
C33 H33C 0.9600 . ?
C20 H20 0.9300 . ?
C50B H50A 0.9700 . ?
C50B H50B 0.9700 . ?
C50B C51B 1.473(15) . ?
C48B H48A 0.9700 . ?
C48B H48B 0.9700 . ?
C23 H23A 0.9700 . ?
C23 H23B 0.9700 . ?
C26 H26A 0.9600 . ?
C26 H26B 0.9600 . ?
C26 H26C 0.9600 . ?
C26 C25 1.529(6) . ?
C45 H45 0.9300 . ?
C45 C44 1.384(6) . ?
C25 H25A 0.9700 . ?
C25 H25B 0.9700 . ?
C51B H51A 0.9700 . ?
C51B H51B 0.9700 . ?
C51B C52B 1.563(18) . ?
C44 H44 0.9300 . ?
C52B H52A 0.9600 . ?
C52B H52B 0.9600 . ?
C52B H52C 0.9600 . ?
C48A H48C 0.9700 . ?
C48A H48D 0.9700 . ?
C48A C49A 1.500(15) . ?
C49A H49C 0.9700 . ?
C49A H49D 0.9700 . ?
C49A C50A 1.515(17) . ?
C50A H50C 0.9700 . ?
C50A H50D 0.9700 . ?
C50A C51A 1.440(16) . ?
C51A H51C 0.9700 . ?
C51A H51D 0.9700 . ?
C51A C52A 1.531(12) . ?
C52A H52D 0.9600 . ?
C52A H52E 0.9600 . ?
C52A H52F 0.9600 . ?

loop_
_geom_torsion_atom_site_label_1
_geom_torsion_atom_site_label_2
_geom_torsion_atom_site_label_3
_geom_torsion_atom_site_label_4
_geom_torsion
_geom_torsion_site_symmetry_1
_geom_torsion_site_symmetry_2
_geom_torsion_site_symmetry_3
_geom_torsion_site_symmetry_4
_geom_torsion_publ_flag
S1 C17 C18 C19 178.6(3) . . . . ?
S2 C40 C41 C36 -164.5(3) . . . . ?
S2 C42 C47 N33 6.3(4) . . . . ?
S2 C42 C47 C46 -171.9(3) . . . . ?
S2 C42 C43 C44 170.0(3) . . . . ?
N1 C16 C17 S1 1.5(4) . . . . ?
N1 C16 C17 C18 179.7(3) . . . . ?
N1 C16 C21 C20 -179.3(3) . . . . ?
N1 C13 C12 S1 -5.0(4) . . . . ?
N1 C13 C12 C11 179.6(3) . . . . ?
N1 C13 C14 C15 178.8(3) . . . . ?
N1 C22 C23 C24 -51.7(4) . . . . ?
C16 N1 C13 C12 -42.3(4) . . . . ?
C16 N1 C13 C14 136.8(3) . . . . ?
C16 N1 C22 C23 142.4(3) . . . . ?
C16 C17 C18 C19 0.3(5) . . . . ?
C16 C21 C20 C19 -1.3(5) . . . . ?
N5 C2 C3 C4 177.2(3) . . . . ?
N5 C2 C3 C9 -5.8(4) . . . . ?
C15 C10 C4 C5 36.4(4) . . . . ?
C15 C10 C4 C3 -143.8(3) . . . . ?
C15 C10 C11 C12 -3.1(4) . . . . ?
C5 C6 C1 C8 176.6(3) . . . . ?
C5 C6 C1 C2 0.1(4) . . . . ?
C5 C4 C3 C2 1.6(4) . . . . ?
C5 C4 C3 C9 -175.2(3) . . . . ?
C32 C31 C30 C36 178.2(3) . . . . ?
C32 C31 C30 C29 -0.4(4) . . . . ?
C6 C5 C4 C10 -178.8(3) . . . . ?
C6 C5 C4 C3 1.4(4) . . . . ?
C6 C1 C2 N5 -178.1(3) . . . . ?
C6 C1 C2 C3 2.8(4) . . . . ?
C1 C2 C3 C4 -3.6(4) . . . . ?
C1 C2 C3 C9 173.3(3) . . . . ?
C8 C1 C2 N5 5.3(4) . . . . ?
C8 C1 C2 C3 -173.9(3) . . . . ?
C31 C32 C27 C28 -1.2(4) . . . . ?
C31 C32 C27 C34 178.4(3) . . . . ?
C31 C30 C29 C28 0.8(4) . . . . ?
C31 C30 C29 C35 -177.2(3) . . . . ?
C13 N1 C16 C17 44.6(4) . . . . ?
C13 N1 C16 C21 -133.8(3) . . . . ?
C13 N1 C22 C23 -59.0(4) . . . . ?
C10 C15 C14 C13 1.1(4) . . . . ?
C10 C4 C3 C2 -178.2(3) . . . . ?
C10 C4 C3 C9 5.0(4) . . . . ?
C10 C11 C12 S1 -173.2(2) . . . . ?
C10 C11 C12 C13 2.2(4) . . . . ?
C4 C5 C6 C1 -2.2(4) . . . . ?
C4 C5 C6 C7 177.9(3) . . . . ?
C4 C10 C11 C12 174.1(3) . . . . ?
C11 C10 C4 C5 -140.7(3) . . . . ?
C11 C10 C4 C3 39.1(4) . . . . ?
C36 C30 C29 C28 -177.6(3) . . . . ?
C36 C30 C29 C35 4.3(4) . . . . ?
C30 C36 C41 C40 174.3(3) . . . . ?
C30 C36 C37 C38 -179.4(3) . . . . ?
C12 S1 C17 C16 -37.2(3) . . . . ?
C12 S1 C17 C18 144.6(3) . . . . ?
C12 C13 C14 C15 -2.0(4) . . . . ?
C22 N1 C16 C17 -156.4(3) . . . . ?
C22 N1 C16 C21 25.2(4) . . . . ?
C22 N1 C13 C12 158.9(3) . . . . ?
C22 N1 C13 C14 -22.0(4) . . . . ?
C14 C15 C10 C4 -175.8(3) . . . . ?
C14 C15 C10 C11 1.4(4) . . . . ?
C14 C13 C12 S1 175.8(2) . . . . ?
C14 C13 C12 C11 0.4(4) . . . . ?
C39 C38 C37 C36 4.0(5) . . . . ?
C39 N33 C47 C42 27.7(5) . . . . ?
C39 N33 C47 C46 -154.2(3) . . . . ?
C39 N33 C48B C49B 75.6(9) . . . . ?
C39 N33 C48A C49A 82.1(9) . . . . ?
C39 C40 C41 C36 6.3(5) . . . . ?
C38 C39 N33 C47 159.5(3) . . . . ?
C38 C39 N33 C48B 0.3(6) . . . . ?
C38 C39 N33 C48A -2.5(6) . . . . ?
C38 C39 C40 S2 163.7(2) . . . . ?
C38 C39 C40 C41 -6.9(5) . . . . ?
C29 C28 C27 C32 1.7(4) . . . . ?
C29 C28 C27 C34 -177.9(3) . . . . ?
N33 C39 C38 C37 178.6(3) . . . . ?
N33 C39 C40 S2 -13.2(4) . . . . ?
N33 C39 C40 C41 176.3(3) . . . . ?
N33 C47 C46 C45 -176.4(3) . . . . ?
N33 C48A C49A C50A 164.6(9) . . . . ?
C17 S1 C12 C13 39.2(3) . . . . ?
C17 S1 C12 C11 -145.4(3) . . . . ?
C17 C16 C21 C20 2.3(5) . . . . ?
C17 C18 C19 C20 0.7(5) . . . . ?
C40 S2 C42 C47 -33.4(3) . . . . ?
C40 S2 C42 C43 153.6(3) . . . . ?
C40 C39 C38 C37 1.9(5) . . . . ?
C40 C39 N33 C47 -23.9(5) . . . . ?
C40 C39 N33 C48B 176.9(5) . . . . ?
C40 C39 N33 C48A 174.1(5) . . . . ?
C41 C36 C30 C31 -127.4(3) . . . . ?
C41 C36 C30 C29 51.0(4) . . . . ?
C41 C36 C37 C38 -4.8(4) . . . . ?
N37 C28 C29 C30 -179.7(3) . . . . ?
N37 C28 C29 C35 -1.6(4) . . . . ?
N37 C28 C27 C32 179.9(3) . . . . ?
N37 C28 C27 C34 0.3(4) . . . . ?
C27 C32 C31 C30 0.6(4) . . . . ?
C27 C28 C29 C30 -1.5(4) . . . . ?
C27 C28 C29 C35 176.6(3) . . . . ?
C37 C36 C30 C31 47.0(4) . . . . ?
C37 C36 C30 C29 -134.6(3) . . . . ?
C37 C36 C41 C40 -0.3(5) . . . . ?
C49B C50B C51B C52B 173.8(9) . . . . ?
C21 C16 C17 S1 179.9(2) . . . . ?
C21 C16 C17 C18 -1.9(5) . . . . ?
C7 C6 C1 C8 -3.5(4) . . . . ?
C7 C6 C1 C2 180.0(3) . . . . ?
C42 S2 C40 C39 36.7(3) . . . . ?
C42 S2 C40 C41 -152.3(3) . . . . ?
C42 C47 C46 C45 1.8(5) . . . . ?
C42 C43 C44 C45 2.1(5) . . . . ?
C18 C19 C20 C21 -0.3(5) . . . . ?
C47 N33 C48B C49B -85.3(8) . . . . ?
C47 N33 C48A C49A -79.9(9) . . . . ?
C47 C42 C43 C44 -3.0(5) . . . . ?
C47 C46 C45 C44 -2.6(5) . . . . ?
C43 C42 C47 N33 179.2(3) . . . . ?
C43 C42 C47 C46 1.0(5) . . . . ?
C46 C45 C44 C43 0.6(6) . . . . ?
C33 C32 C31 C30 -179.0(3) . . . . ?
C33 C32 C27 C28 178.3(3) . . . . ?
C33 C32 C27 C34 -2.1(4) . . . . ?
C50B C49B C48B N33 175.9(8) . . . . ?
C48B N33 C47 C42 -171.2(4) . . . . ?
C48B N33 C47 C46 6.9(5) . . . . ?
C48B C49B C50B C51B 59.9(12) . . . . ?
C23 C24 C25 C26 -175.8(3) . . . . ?
C25 C24 C23 C22 -177.6(3) . . . . ?
C48A N33 C47 C42 -171.8(5) . . . . ?
C48A N33 C47 C46 6.4(6) . . . . ?
C48A C49A C50A C51A 64.0(13) . . . . ?
C49A C50A C51A C52A 172.0(9) . . . . ?

loop_
_twin_individual_id
_twin_individual_mass_fraction_refined
_oxdiff_twin_reflns_isolated
_oxdiff_twin_reflns_overlapped
_twin_individual_twin_lattice_type
_twin_individual_twin_matrix_11
_twin_individual_twin_matrix_12
_twin_individual_twin_matrix_13
_twin_individual_twin_matrix_21
_twin_individual_twin_matrix_22
_twin_individual_twin_matrix_23
_twin_individual_twin_matrix_31
_twin_individual_twin_matrix_32
_twin_individual_twin_matrix_33
1 0.5140 8934 16909 ref 1.0000 0.0000 0.0000 0.0000 1.0000 0.0000 0.0000 0.0000 1.0000
2 0.4860 0 16909 nmt -0.9994 0.0004 -0.0008 -0.0005 -0.9999 0.0009 0.5579 0.1860 1.0007
